data_4507392
loop_
_publ_author_name
'Sreevidya, Thekku Veedu'
'Cao, Deng-Ke'
'Lavy, Tali'
'Botoshansky, Mark'
'Kaftory, Menahem'

_publ_section_title
;
 Unexpected Molecular Flip in Solid-State Photodimerization
;
_journal_issue 2
_journal_name_full 'Crystal Growth &amp; Design'
_journal_page_first 936
_journal_paper_doi 10.1021/cg3016707
_journal_volume 13
_journal_year 2013
_chemical_formula_moiety 'C30 H22 O2, 2(C5 H5 N O)'
_chemical_formula_sum 'C40 H32 N2 O4'
_chemical_formula_weight 604.68
_chemical_name_systematic
; 
 1,1,6,6-Tetraphenyl-2,4-hexadiyne-1,6-diol : 2(2(1H)-pyridone) 
;
_space_group_IT_number 2
_symmetry_cell_setting triclinic
_symmetry_space_group_name_Hall '-P 1'
_symmetry_space_group_name_H-M 'P -1'
_atom_sites_solution_hydrogens geom
_atom_sites_solution_primary direct
_atom_sites_solution_secondary difmap
_audit_creation_method SHELXL-97
_cell_angle_alpha 85.02(2)
_cell_angle_beta 75.61(2)
_cell_angle_gamma 81.18(2)
_cell_formula_units_Z 1
_cell_length_a 7.7870(10)
_cell_length_b 8.0650(10)
_cell_length_c 13.452(2)
_cell_measurement_reflns_used 6468
_cell_measurement_temperature 293(2)
_cell_measurement_theta_max 25.32
_cell_measurement_theta_min 2.06
_cell_volume 807.6(2)
_computing_cell_refinement 'DENZO HKL2000 (Otwinowski & Minor 1997)'
_computing_data_collection 'Collect (Nonius, 2006)'
_computing_data_reduction 'DENZO HKL2000 (Otwinowski & Minor 1997)'
_computing_molecular_graphics 'Ortep-3 for Windows (Farrugia, 1999)'
_computing_structure_refinement 'SHELXL-97 (Sheldrick, 1997)'
_computing_structure_solution 'SHELXS-97 (Sheldrick, 1990)'
_diffrn_ambient_temperature 293(2)
_diffrn_measured_fraction_theta_full 0.988
_diffrn_measured_fraction_theta_max 0.988
_diffrn_measurement_device_type 'Nonius KappaCCD'
_diffrn_measurement_method 'phi- and omega-scans'
_diffrn_radiation_monochromator graphite
_diffrn_radiation_source 'fine-focus sealed tube'
_diffrn_radiation_type MoK\a
_diffrn_radiation_wavelength 0.71073
_diffrn_reflns_av_R_equivalents 0.0603
_diffrn_reflns_av_sigmaI/netI 0.0624
_diffrn_reflns_limit_h_max 8
_diffrn_reflns_limit_h_min -9
_diffrn_reflns_limit_k_max 9
_diffrn_reflns_limit_k_min -9
_diffrn_reflns_limit_l_max 15
_diffrn_reflns_limit_l_min -14
_diffrn_reflns_number 6601
_diffrn_reflns_theta_full 24.96
_diffrn_reflns_theta_max 24.96
_diffrn_reflns_theta_min 1.56
_diffrn_standards_decay_% none
_diffrn_standards_number none
_exptl_absorpt_coefficient_mu 0.080
_exptl_absorpt_correction_type none
_exptl_absorpt_process_details none
_exptl_crystal_colour colorless
_exptl_crystal_density_diffrn 1.237
_exptl_crystal_density_method 'not measured'
_exptl_crystal_description plate
_exptl_crystal_F_000 318
_exptl_crystal_size_max 0.30
_exptl_crystal_size_mid 0.20
_exptl_crystal_size_min 0.01
_refine_diff_density_max 0.175
_refine_diff_density_min -0.159
_refine_diff_density_rms 0.037
_refine_ls_extinction_method none
_refine_ls_goodness_of_fit_ref 0.920
_refine_ls_hydrogen_treatment constr
_refine_ls_matrix_type full
_refine_ls_number_parameters 225
_refine_ls_number_reflns 2805
_refine_ls_number_restraints 0
_refine_ls_restrained_S_all 0.920
_refine_ls_R_factor_all 0.0764
_refine_ls_R_factor_gt 0.0466
_refine_ls_shift/su_max 0.013
_refine_ls_shift/su_mean 0.001
_refine_ls_structure_factor_coef Fsqd
_refine_ls_weighting_details 'calc w=1/[\s^2^(Fo^2^)+(0.0759P)^2^+0.0578P] where P=(Fo^2^+2Fc^2^)/3'
_refine_ls_weighting_scheme calc
_refine_ls_wR_factor_gt 0.1192
_refine_ls_wR_factor_ref 0.1324
_reflns_number_gt 1929
_reflns_number_total 2805
_reflns_threshold_expression >2sigma(I)
_cod_data_source_file cg3016707_si_004.cif
_cod_data_source_block I-c_2hrs
_cod_original_cell_volume 807.59(19)
_cod_database_code 4507392

loop_
_symmetry_equiv_pos_as_xyz
'x, y, z'
'-x, -y, -z'

loop_
_atom_site_label
_atom_site_type_symbol
_atom_site_fract_x
_atom_site_fract_y
_atom_site_fract_z
_atom_site_U_iso_or_equiv
_atom_site_adp_type
_atom_site_occupancy
_atom_site_symmetry_multiplicity
_atom_site_calc_flag
_atom_site_refinement_flags
O1 O 0.35455(15) 1.08027(15) 0.23536(9) 0.0410(3) Uani 1 1 d .
H1 H 0.4218 1.0302 0.2696 0.049 Uiso 1 1 calc R
C1 C 0.0392(2) 0.9979(2) 0.44778(12) 0.0407(4) Uani 1 1 d .
C2 C 0.1069(2) 0.9948(2) 0.35823(13) 0.0387(4) Uani 1 1 d .
C3 C 0.2032(2) 0.9947(2) 0.24794(11) 0.0323(4) Uani 1 1 d .
C4 C 0.0852(2) 1.0883(2) 0.17991(12) 0.0332(4) Uani 1 1 d .
C5 C -0.0984(2) 1.1141(3) 0.21188(15) 0.0514(5) Uani 1 1 d .
H5 H -0.1541 1.0798 0.2783 0.062 Uiso 1 1 calc R
C6 C -0.2009(3) 1.1911(3) 0.14568(19) 0.0686(7) Uani 1 1 d .
H6 H -0.3250 1.2078 0.1681 0.082 Uiso 1 1 calc R
C7 C -0.1217(3) 1.2426(3) 0.04796(17) 0.0630(6) Uani 1 1 d .
H7 H -0.1912 1.2947 0.0040 0.076 Uiso 1 1 calc R
C8 C 0.0609(3) 1.2169(3) 0.01530(15) 0.0586(6) Uani 1 1 d .
H8 H 0.1157 1.2515 -0.0513 0.070 Uiso 1 1 calc R
C9 C 0.1645(2) 1.1398(3) 0.08065(13) 0.0461(5) Uani 1 1 d .
H9 H 0.2885 1.1225 0.0576 0.055 Uiso 1 1 calc R
C10 C 0.2597(2) 0.8133(2) 0.21448(11) 0.0325(4) Uani 1 1 d .
C11 C 0.4291(2) 0.7647(2) 0.15397(14) 0.0443(5) Uani 1 1 d .
H11 H 0.5103 0.8418 0.1349 0.053 Uiso 1 1 calc R
C12 C 0.4779(3) 0.6026(3) 0.12189(15) 0.0536(5) Uani 1 1 d .
H12 H 0.5923 0.5708 0.0818 0.064 Uiso 1 1 calc R
C13 C 0.3597(3) 0.4885(3) 0.14843(15) 0.0551(6) Uani 1 1 d .
H13 H 0.3941 0.3791 0.1271 0.066 Uiso 1 1 calc R
C14 C 0.1895(3) 0.5352(2) 0.20681(15) 0.0560(6) Uani 1 1 d .
H14 H 0.1077 0.4584 0.2238 0.067 Uiso 1 1 calc R
C15 C 0.1409(3) 0.6972(2) 0.23996(14) 0.0464(5) Uani 1 1 d .
H15 H 0.0264 0.7283 0.2800 0.056 Uiso 1 1 calc R
O2 O 0.4611(2) 0.0700(2) 0.62458(12) 0.0747(5) Uani 1 1 d .
N1A N 0.3797(3) 0.2146(3) 0.48949(15) 0.0589(7) Uani 0.934(5) 1 d P
H1NA H 0.4196 0.1264 0.4548 0.071 Uiso 0.934(5) 1 d PR
C16A C 0.3943(3) 0.2056(4) 0.58819(18) 0.0522(7) Uani 0.934(5) 1 d P
C17A C 0.3292(4) 0.3542(4) 0.6412(2) 0.0672(8) Uani 0.934(5) 1 d P
H17A H 0.3368 0.3571 0.7088 0.081 Uiso 0.934(5) 1 d PR
C18 C 0.2590(3) 0.4963(4) 0.5939(2) 0.0801(8) Uani 1 1 d .
H18A H 0.2179 0.5937 0.6296 0.096 Uiso 0.934(5) 1 d PR
C19 C 0.2469(3) 0.4965(4) 0.4922(2) 0.0830(8) Uani 1 1 d .
H19A H 0.1974 0.5911 0.4592 0.100 Uiso 0.934(5) 1 d PR
C20A C 0.3077(4) 0.3541(4) 0.4427(2) 0.0739(9) Uani 0.934(5) 1 d P
H20A H 0.2997 0.3494 0.3753 0.089 Uiso 0.934(5) 1 d PR
N1B N 0.450(8) 0.287(8) 0.466(4) 0.125(19) Uiso 0.066(5) 1 d P
H1NB H 0.4692 0.1977 0.4318 0.150 Uiso 0.066(5) 1 d PR
C16B C 0.456(7) 0.280(7) 0.573(4) 0.081(15) Uiso 0.066(5) 1 d P
C17B C 0.404(7) 0.419(6) 0.618(4) 0.077(14) Uiso 0.066(5) 1 d P
H17B H 0.3757 0.3962 0.6927 0.092 Uiso 0.066(5) 1 d PR
C20B C 0.427(7) 0.459(8) 0.409(5) 0.12(2) Uiso 0.066(5) 1 d P
H20B H 0.3960 0.4413 0.3451 0.145 Uiso 0.066(5) 1 d PR
H18B H 0.1606 0.5365 0.6419 0.145 Uiso 0.07 1 d P
H19B H 0.1382 0.5198 0.4735 0.145 Uiso 0.07 1 d P

loop_
_atom_site_aniso_label
_atom_site_aniso_U_11
_atom_site_aniso_U_22
_atom_site_aniso_U_33
_atom_site_aniso_U_23
_atom_site_aniso_U_13
_atom_site_aniso_U_12
O1 0.0460(7) 0.0436(8) 0.0370(7) 0.0005(6) -0.0142(5) -0.0116(5)
C1 0.0477(10) 0.0451(11) 0.0263(9) -0.0048(8) -0.0048(7) -0.0024(8)
C2 0.0477(10) 0.0378(10) 0.0276(9) -0.0054(8) -0.0049(7) -0.0016(8)
C3 0.0382(9) 0.0351(10) 0.0218(8) -0.0018(7) -0.0041(6) -0.0046(7)
C4 0.0445(9) 0.0278(9) 0.0268(9) -0.0052(7) -0.0078(7) -0.0022(7)
C5 0.0448(11) 0.0568(13) 0.0435(11) 0.0066(10) -0.0042(8) 0.0054(9)
C6 0.0475(12) 0.0814(18) 0.0709(16) 0.0064(13) -0.0182(10) 0.0107(11)
C7 0.0730(15) 0.0614(15) 0.0563(14) 0.0087(11) -0.0326(11) 0.0078(11)
C8 0.0730(14) 0.0657(15) 0.0365(11) 0.0083(10) -0.0189(9) -0.0041(11)
C9 0.0486(10) 0.0562(13) 0.0304(10) 0.0027(9) -0.0075(8) -0.0033(8)
C10 0.0425(9) 0.0342(10) 0.0205(8) -0.0016(7) -0.0096(6) -0.0004(7)
C11 0.0445(10) 0.0490(12) 0.0366(10) -0.0096(9) -0.0051(8) -0.0008(8)
C12 0.0583(12) 0.0531(13) 0.0455(12) -0.0180(10) -0.0125(9) 0.0133(10)
C13 0.0845(15) 0.0361(12) 0.0446(12) -0.0093(9) -0.0242(10) 0.0112(10)
C14 0.0814(14) 0.0368(12) 0.0507(12) 0.0017(10) -0.0146(11) -0.0153(10)
C15 0.0539(11) 0.0402(11) 0.0416(11) -0.0020(9) -0.0038(8) -0.0081(8)
O2 0.0827(11) 0.0919(13) 0.0549(10) 0.0027(9) -0.0351(8) -0.0012(9)
N1A 0.0669(13) 0.0667(15) 0.0492(12) 0.0040(10) -0.0285(10) -0.0078(11)
C16A 0.0444(13) 0.0666(17) 0.0509(14) 0.0064(13) -0.0218(10) -0.0124(12)
C17A 0.0630(17) 0.084(2) 0.0587(16) -0.0113(15) -0.0187(13) -0.0107(15)
C18 0.0638(15) 0.0792(19) 0.097(2) -0.0133(16) -0.0164(13) -0.0088(13)
C19 0.0804(18) 0.082(2) 0.089(2) 0.0103(17) -0.0336(15) -0.0047(15)
C20A 0.0839(19) 0.075(2) 0.0681(17) 0.0144(15) -0.0385(14) -0.0049(15)

loop_
_atom_type_symbol
_atom_type_description
_atom_type_scat_dispersion_real
_atom_type_scat_dispersion_imag
_atom_type_scat_source
C C 0.0033 0.0016 'International Tables Vol C Tables 4.2.6.8 and 6.1.1.4'
H H 0.0000 0.0000 'International Tables Vol C Tables 4.2.6.8 and 6.1.1.4'
N N 0.0061 0.0033 'International Tables Vol C Tables 4.2.6.8 and 6.1.1.4'
O O 0.0106 0.0060 'International Tables Vol C Tables 4.2.6.8 and 6.1.1.4'

loop_
_geom_angle_atom_site_label_1
_geom_angle_atom_site_label_2
_geom_angle_atom_site_label_3
_geom_angle
_geom_angle_site_symmetry_1
_geom_angle_site_symmetry_3
C3 O1 H1 109.5 . .
C2 C1 C1 179.7(3) . 2_576
C1 C2 C3 175.85(18) . .
O1 C3 C2 108.14(13) . .
O1 C3 C4 107.74(13) . .
C2 C3 C4 111.30(13) . .
O1 C3 C10 111.19(13) . .
C2 C3 C10 109.81(13) . .
C4 C3 C10 108.66(13) . .
C5 C4 C9 118.62(16) . .
C5 C4 C3 122.23(15) . .
C9 C4 C3 119.03(15) . .
C4 C5 C6 120.39(18) . .
C4 C5 H5 119.8 . .
C6 C5 H5 119.8 . .
C7 C6 C5 120.68(19) . .
C7 C6 H6 119.7 . .
C5 C6 H6 119.7 . .
C6 C7 C8 119.36(19) . .
C6 C7 H7 120.3 . .
C8 C7 H7 120.3 . .
C7 C8 C9 120.43(19) . .
C7 C8 H8 119.8 . .
C9 C8 H8 119.8 . .
C4 C9 C8 120.52(17) . .
C4 C9 H9 119.7 . .
C8 C9 H9 119.7 . .
C15 C10 C11 118.53(17) . .
C15 C10 C3 120.89(14) . .
C11 C10 C3 120.52(15) . .
C12 C11 C10 120.35(18) . .
C12 C11 H11 119.8 . .
C10 C11 H11 119.8 . .
C13 C12 C11 120.56(18) . .
C13 C12 H12 119.7 . .
C11 C12 H12 119.7 . .
C12 C13 C14 119.99(18) . .
C12 C13 H13 120.0 . .
C14 C13 H13 120.0 . .
C13 C14 C15 119.53(19) . .
C13 C14 H14 120.2 . .
C15 C14 H14 120.2 . .
C10 C15 C14 121.02(17) . .
C10 C15 H15 119.5 . .
C14 C15 H15 119.5 . .
C16A O2 C16B 23.8(17) . .
N1B N1A C16A 98(4) . .
N1B N1A C20A 65(4) . .
C16A N1A C20A 123.9(2) . .
N1B N1A C16B 67(4) . .
C16A N1A C16B 31(2) . .
C20A N1A C16B 105.3(19) . .
N1B N1A H1NA 107.6 . .
C16A N1A H1NA 117.6 . .
C20A N1A H1NA 118.5 . .
C16B N1A H1NA 128.3 . .
N1B N1A H1NB 58.5 . .
C16A N1A H1NB 127.7 . .
C20A N1A H1NB 89.7 . .
C16B N1A H1NB 108.8 . .
H1NA N1A H1NB 49.6 . .
C16B C16A O2 117(3) . .
C16B C16A N1A 88(4) . .
O2 C16A N1A 118.9(2) . .
C16B C16A C17A 64(4) . .
O2 C16A C17A 125.8(2) . .
N1A C16A C17A 115.3(2) . .
C16B C16A N1B 59(4) . .
O2 C16A N1B 127.5(19) . .
N1A C16A N1B 30(2) . .
C17A C16A N1B 100(2) . .
C16B C16A C17B 38(4) . .
O2 C16A C17B 128.7(15) . .
N1A C16A C17B 106.1(15) . .
C17A C16A C17B 26.0(15) . .
N1B C16A C17B 82(3) . .
C17B C17A C16B 71(4) . .
C17B C17A C18 68(3) . .
C16B C17A C18 107(2) . .
C17B C17A C16A 106(3) . .
C16B C17A C16A 34(3) . .
C18 C17A C16A 121.1(2) . .
C17B C17A H17A 94.5 . .
C16B C17A H17A 122.1 . .
C18 C17A H17A 119.2 . .
C16A C17A H17A 119.7 . .
C17B C17A H17B 65.7 . .
C16B C17A H17B 110.8 . .
C18 C17A H17B 103.9 . .
C16A C17A H17B 127.5 . .
H17A C17A H17B 28.8 . .
C17B C18 C17A 36(2) . .
C17B C18 C19 118(2) . .
C17A C18 C19 120.7(3) . .
C17B C18 H18A 110.3 . .
C17A C18 H18A 120.1 . .
C19 C18 H18A 119.3 . .
C17B C18 H18B 122.4 . .
C17A C18 H18B 103.8 . .
C19 C18 H18B 118.7 . .
H18A C18 H18B 43.0 . .
C20A C19 C18 117.8(3) . .
C20A C19 C20B 53(2) . .
C18 C19 C20B 117(2) . .
C20A C19 H19A 120.3 . .
C18 C19 H19A 121.9 . .
C20B C19 H19A 98.1 . .
C20A C19 H19B 97.4 . .
C18 C19 H19B 122.3 . .
C20B C19 H19B 120.9 . .
H19A C19 H19B 49.2 . .
C20B C20A N1B 73(4) . .
C20B C20A C19 72(3) . .
N1B C20A C19 109(3) . .
C20B C20A N1A 110(3) . .
N1B C20A N1A 38(3) . .
C19 C20A N1A 121.3(3) . .
C20B C20A H20A 88.2 . .
N1B C20A H20A 118.0 . .
C19 C20A H20A 120.0 . .
N1A C20A H20A 118.7 . .
C20B C20A H20B 40.1 . .
N1B C20A H20B 96.1 . .
C19 C20A H20B 94.1 . .
N1A C20A H20B 126.3 . .
H20A C20A H20B 48.2 . .
N1A N1B C20A 78(4) . .
N1A N1B C16B 81(4) . .
C20A N1B C16B 118(4) . .
N1A N1B C20B 133(6) . .
C20A N1B C20B 56(3) . .
C16B N1B C20B 119(5) . .
N1A N1B C16A 53(3) . .
C20A N1B C16A 108(4) . .
C16B N1B C16A 28(2) . .
C20B N1B C16A 137(5) . .
N1A N1B H1NA 36.5 . .
C20A N1B H1NA 93.5 . .
C16B N1B H1NA 102.1 . .
C20B N1B H1NA 136.5 . .
C16A N1B H1NA 76.4 . .
N1A N1B H1NB 64.4 . .
C20A N1B H1NB 98.8 . .
C16B N1B H1NB 122.3 . .
C20B N1B H1NB 118.7 . .
C16A N1B H1NB 101.4 . .
H1NA N1B H1NB 28.5 . .
C16A C16B C17A 82(4) . .
C16A C16B N1B 93(5) . .
C17A C16B N1B 122(4) . .
C16A C16B C17B 120(5) . .
C17A C16B C17B 38(3) . .
N1B C16B C17B 116(5) . .
C16A C16B N1A 60(3) . .
C17A C16B N1A 111(3) . .
N1B C16B N1A 32(3) . .
C17B C16B N1A 128(4) . .
C16A C16B O2 39(3) . .
C17A C16B O2 101(3) . .
N1B C16B O2 110(4) . .
C17B C16B O2 130(4) . .
N1A C16B O2 85(3) . .
C17A C17B C18 76(4) . .
C17A C17B C16B 71(4) . .
C18 C17B C16B 110(4) . .
C17A C17B C20B 169(5) . 2_666
C18 C17B C20B 112(4) . 2_666
C16B C17B C20B 111(4) . 2_666
C17A C17B C16A 48(3) . .
C18 C17B C16A 100(3) . .
C16B C17B C16A 23(3) . .
C20B C17B C16A 133(3) 2_666 .
C17A C17B H17A 45.8 . .
C18 C17B H17A 100.2 . .
C16B C17B H17A 97.6 . .
C20B C17B H17A 124.3 2_666 .
C16A C17B H17A 79.7 . .
C17A C17B H17B 63.8 . .
C18 C17B H17B 107.5 . .
C16B C17B H17B 109.4 . .
C20B C17B H17B 106.5 2_666 .
C16A C17B H17B 94.8 . .
H17A C17B H17B 18.1 . .
C20A C20B C19 54(2) . .
C20A C20B N1B 52(3) . .
C19 C20B N1B 86(4) . .
C20A C20B C17B 171(5) . 2_666
C19 C20B C17B 125(4) . 2_666
N1B C20B C17B 120(5) . 2_666
C20A C20B H20A 35.6 . .
C19 C20B H20A 77.3 . .
N1B C20B H20A 73.9 . .
C17B C20B H20A 151.9 2_666 .
C20A C20B H20B 79.4 . .
C19 C20B H20B 106.9 . .
N1B C20B H20B 107.4 . .
C17B C20B H20B 108.6 2_666 .
H20A C20B H20B 43.8 . .

loop_
_geom_bond_atom_site_label_1
_geom_bond_atom_site_label_2
_geom_bond_distance
_geom_bond_site_symmetry_2
O1 C3 1.4225(19) .
O1 H1 0.8200 .
C1 C2 1.190(2) .
C1 C1 1.387(3) 2_576
C2 C3 1.487(2) .
C3 C4 1.529(2) .
C3 C10 1.534(2) .
C4 C5 1.375(2) .
C4 C9 1.382(2) .
C5 C6 1.386(3) .
C5 H5 0.9300 .
C6 C7 1.365(3) .
C6 H6 0.9300 .
C7 C8 1.369(3) .
C7 H7 0.9300 .
C8 C9 1.384(3) .
C8 H8 0.9300 .
C9 H9 0.9300 .
C10 C15 1.379(2) .
C10 C11 1.385(2) .
C11 C12 1.380(3) .
C11 H11 0.9300 .
C12 C13 1.364(3) .
C12 H12 0.9300 .
C13 C14 1.377(3) .
C13 H13 0.9300 .
C14 C15 1.384(3) .
C14 H14 0.9300 .
C15 H15 0.9300 .
O2 C16A 1.252(3) .
O2 C16B 1.77(6) .
N1A N1B 0.85(6) .
N1A C16A 1.355(3) .
N1A C20A 1.355(3) .
N1A C16B 1.56(5) .
N1A H1NA 0.8591 .
N1A H1NB 0.9089 .
C16A C16B 0.80(6) .
C16A C17A 1.408(4) .
C16A N1B 1.69(6) .
C16A C17B 1.82(5) .
C17A C17B 0.83(5) .
C17A C16B 1.28(5) .
C17A C18 1.367(4) .
C17A H17A 0.9287 .
C17A H17B 0.9642 .
C18 C17B 1.31(5) .
C18 C19 1.394(4) .
C18 H18A 0.9291 .
C18 H18B 0.9076 .
C19 C20A 1.340(4) .
C19 C20B 1.57(6) .
C19 H19A 0.9291 .
C19 H19B 0.9295 .
C20A C20B 1.32(6) .
C20A N1B 1.26(6) .
C20A H20A 0.9287 .
C20A H20B 1.4938 .
N1B C16B 1.45(6) .
N1B C20B 1.53(7) .
N1B H1NA 1.3756 .
N1B H1NB 0.8595 .
C16B C17B 1.28(6) .
C17B C20B 1.71(9) 2_666
C17B H17A 1.2923 .
C17B H17B 0.9795 .
C20B C17B 1.71(9) 2_666
C20B H20A 1.5928 .
C20B H20B 0.9788 .

loop_
_geom_torsion_atom_site_label_1
_geom_torsion_atom_site_label_2
_geom_torsion_atom_site_label_3
_geom_torsion_atom_site_label_4
_geom_torsion
_geom_torsion_site_symmetry_1
_geom_torsion_site_symmetry_4
C1 C1 C2 C3 17(74) 2_576 .
C1 C2 C3 O1 -14(3) . .
C1 C2 C3 C4 -132(3) . .
C1 C2 C3 C10 107(3) . .
O1 C3 C4 C5 -139.62(17) . .
C2 C3 C4 C5 -21.2(2) . .
C10 C3 C4 C5 99.81(19) . .
O1 C3 C4 C9 44.5(2) . .
C2 C3 C4 C9 162.86(16) . .
C10 C3 C4 C9 -76.10(19) . .
C9 C4 C5 C6 -0.3(3) . .
C3 C4 C5 C6 -176.3(2) . .
C4 C5 C6 C7 -0.1(4) . .
C5 C6 C7 C8 0.3(4) . .
C6 C7 C8 C9 -0.1(4) . .
C5 C4 C9 C8 0.5(3) . .
C3 C4 C9 C8 176.58(18) . .
C7 C8 C9 C4 -0.3(3) . .
O1 C3 C10 C15 166.11(14) . .
C2 C3 C10 C15 46.5(2) . .
C4 C3 C10 C15 -75.48(18) . .
O1 C3 C10 C11 -16.8(2) . .
C2 C3 C10 C11 -136.47(16) . .
C4 C3 C10 C11 101.59(17) . .
C15 C10 C11 C12 -1.2(3) . .
C3 C10 C11 C12 -178.38(16) . .
C10 C11 C12 C13 0.6(3) . .
C11 C12 C13 C14 0.7(3) . .
C12 C13 C14 C15 -1.4(3) . .
C11 C10 C15 C14 0.6(3) . .
C3 C10 C15 C14 177.69(16) . .
C13 C14 C15 C10 0.7(3) . .
C16B O2 C16A N1A 104(4) . .
C16B O2 C16A C17A -76(4) . .
C16B O2 C16A N1B 70(5) . .
C16B O2 C16A C17B -43(4) . .
N1B N1A C16A C16B 5(5) . .
C20A N1A C16A C16B -60(3) . .
N1B N1A C16A O2 -116(4) . .
C20A N1A C16A O2 179.2(2) . .
C16B N1A C16A O2 -121(3) . .
N1B N1A C16A C17A 65(4) . .
C20A N1A C16A C17A -0.3(4) . .
C16B N1A C16A C17A 60(3) . .
C20A N1A C16A N1B -65(4) . .
C16B N1A C16A N1B -5(5) . .
N1B N1A C16A C17B 39(4) . .
C20A N1A C16A C17B -26.4(17) . .
C16B N1A C16A C17B 34(4) . .
C16B C16A C17A C17B 0(5) . .
O2 C16A C17A C17B 106(3) . .
N1A C16A C17A C17B -74(3) . .
N1B C16A C17A C17B -47(4) . .
O2 C16A C17A C16B 106(4) . .
N1A C16A C17A C16B -75(4) . .
N1B C16A C17A C16B -47(4) . .
C17B C16A C17A C16B 0(5) . .
C16B C16A C17A C18 74(4) . .
O2 C16A C17A C18 179.8(3) . .
N1A C16A C17A C18 -0.8(4) . .
N1B C16A C17A C18 26(2) . .
C17B C16A C17A C18 73(3) . .
C16B C17A C18 C17B -61(4) . .
C16A C17A C18 C17B -96(4) . .
C17B C17A C18 C19 97(4) . .
C16B C17A C18 C19 36(3) . .
C16A C17A C18 C19 1.3(4) . .
C17B C18 C19 C20A 41(3) . .
C17A C18 C19 C20A -0.6(4) . .
C17B C18 C19 C20B -20(4) . .
C17A C18 C19 C20B -61(3) . .
C18 C19 C20A C20B -104(3) . .
C18 C19 C20A N1B -40(3) . .
C20B C19 C20A N1B 64(4) . .
C18 C19 C20A N1A -0.4(4) . .
C20B C19 C20A N1A 104(3) . .
N1B N1A C20A C20B 0(5) . .
C16A N1A C20A C20B 82(3) . .
C16B N1A C20A C20B 54(4) . .
C16A N1A C20A N1B 82(4) . .
C16B N1A C20A N1B 54(5) . .
N1B N1A C20A C19 -81(4) . .
C16A N1A C20A C19 0.9(4) . .
C16B N1A C20A C19 -27(2) . .
C16A N1A N1B C20A -123.9(16) . .
C16B N1A N1B C20A -121(4) . .
C16A N1A N1B C16B -3(3) . .
C20A N1A N1B C16B 121(4) . .
C16A N1A N1B C20B -124(7) . .
C20A N1A N1B C20B 0(6) . .
C16B N1A N1B C20B -121(9) . .
C20A N1A N1B C16A 123.9(16) . .
C16B N1A N1B C16A 3(3) . .
C20B C20A N1B N1A 180(5) . .
C19 C20A N1B N1A 116(3) . .
C20B C20A N1B C16B 107(6) . .
C19 C20A N1B C16B 44(5) . .
N1A C20A N1B C16B -73(5) . .
C19 C20A N1B C20B -63(3) . .
N1A C20A N1B C20B -180(5) . .
C20B C20A N1B C16A 136(5) . .
C19 C20A N1B C16A 73(4) . .
N1A C20A N1B C16A -44(2) . .
C16B C16A N1B N1A -174(6) . .
O2 C16A N1B N1A 83(4) . .
C17A C16A N1B N1A -124(3) . .
C17B C16A N1B N1A -143(4) . .
C16B C16A N1B C20A -116(6) . .
O2 C16A N1B C20A 141(3) . .
N1A C16A N1B C20A 58(4) . .
C17A C16A N1B C20A -66(4) . .
C17B C16A N1B C20A -85(4) . .
O2 C16A N1B C16B -102(5) . .
N1A C16A N1B C16B 174(6) . .
C17A C16A N1B C16B 51(4) . .
C17B C16A N1B C16B 32(4) . .
C16B C16A N1B C20B -59(7) . .
O2 C16A N1B C20B -161(5) . .
N1A C16A N1B C20B 116(8) . .
C17A C16A N1B C20B -8(7) . .
C17B C16A N1B C20B -27(7) . .
O2 C16A C16B C17A -118.7(18) . .
N1A C16A C16B C17A 119.3(17) . .
N1B C16A C16B C17A 122(4) . .
C17B C16A C16B C17A 0(4) . .
O2 C16A C16B N1B 119(3) . .
N1A C16A C16B N1B -3(3) . .
C17A C16A C16B N1B -122(4) . .
C17B C16A C16B N1B -122(7) . .
O2 C16A C16B C17B -119(5) . .
N1A C16A C16B C17B 119(5) . .
C17A C16A C16B C17B 0(4) . .
N1B C16A C16B C17B 122(7) . .
O2 C16A C16B N1A 122.0(19) . .
C17A C16A C16B N1A -119.3(17) . .
N1B C16A C16B N1A 3(3) . .
C17B C16A C16B N1A -119(5) . .
N1A C16A C16B O2 -122.0(19) . .
C17A C16A C16B O2 118.7(18) . .
N1B C16A C16B O2 -119(3) . .
C17B C16A C16B O2 119(5) . .
C17B C17A C16B C16A -180(5) . .
C18 C17A C16B C16A -121(3) . .
C17B C17A C16B N1B -92(6) . .
C18 C17A C16B N1B -33(5) . .
C16A C17A C16B N1B 88(6) . .
C18 C17A C16B C17B 59(4) . .
C16A C17A C16B C17B 180(5) . .
C17B C17A C16B N1A -126(5) . .
C18 C17A C16B N1A -67(4) . .
C16A C17A C16B N1A 54(3) . .
C17B C17A C16B O2 146(4) . .
C18 C17A C16B O2 -154.9(15) . .
C16A C17A C16B O2 -34(2) . .
N1A N1B C16B C16A 4(5) . .
C20A N1B C16B C16A 75(6) . .
C20B N1B C16B C16A 139(5) . .
N1A N1B C16B C17A -78(6) . .
C20A N1B C16B C17A -7(8) . .
C20B N1B C16B C17A 57(7) . .
C16A N1B C16B C17A -82(5) . .
N1A N1B C16B C17B -120(5) . .
C20A N1B C16B C17B -50(7) . .
C20B N1B C16B C17B 14(8) . .
C16A N1B C16B C17B -125(7) . .
C20A N1B C16B N1A 71(5) . .
C20B N1B C16B N1A 134(7) . .
C16A N1B C16B N1A -4(5) . .
N1A N1B C16B O2 40(5) . .
C20A N1B C16B O2 111(5) . .
C20B N1B C16B O2 175(4) . .
C16A N1B C16B O2 36(2) . .
N1B N1A C16B C16A -175(6) . .
C20A N1A C16B C16A 132(3) . .
N1B N1A C16B C17A 118(6) . .
C16A N1A C16B C17A -67(4) . .
C20A N1A C16B C17A 65(4) . .
C16A N1A C16B N1B 175(6) . .
C20A N1A C16B N1B -53(4) . .
N1B N1A C16B C17B 79(7) . .
C16A N1A C16B C17B -106(7) . .
C20A N1A C16B C17B 25(6) . .
N1B N1A C16B O2 -143(5) . .
C16A N1A C16B O2 32(2) . .
C20A N1A C16B O2 164.0(10) . .
C16A O2 C16B C17A 62(3) . .
C16A O2 C16B N1B -68(4) . .
C16A O2 C16B C17B 89(6) . .
C16A O2 C16B N1A -48(3) . .
C16B C17A C17B C18 118(3) . .
C16A C17A C17B C18 117.7(12) . .
C18 C17A C17B C16B -118(3) . .
C16A C17A C17B C16B 0(3) . .
C16B C17A C17B C20B -100(28) . 2_666
C18 C17A C17B C20B 142(29) . 2_666
C16A C17A C17B C20B -100(28) . 2_666
C16B C17A C17B C16A 0(3) . .
C18 C17A C17B C16A -117.7(12) . .
C19 C18 C17B C17A -104(3) . .
C17A C18 C17B C16B 63(4) . .
C19 C18 C17B C16B -41(5) . .
C17A C18 C17B C20B -173(6) . 2_666
C19 C18 C17B C20B 83(4) . 2_666
C17A C18 C17B C16A 42(2) . .
C19 C18 C17B C16A -62(3) . .
C16A C16B C17B C17A 0(6) . .
N1B C16B C17B C17A 110(5) . .
N1A C16B C17B C17A 74(6) . .
O2 C16B C17B C17A -46(5) . .
C16A C16B C17B C18 -66(7) . .
C17A C16B C17B C18 -66(4) . .
N1B C16B C17B C18 44(6) . .
N1A C16B C17B C18 8(7) . .
O2 C16B C17B C18 -112(5) . .
C16A C16B C17B C20B 169(5) . 2_666
C17A C16B C17B C20B 169(6) . 2_666
N1B C16B C17B C20B -81(5) . 2_666
N1A C16B C17B C20B -117(5) . 2_666
O2 C16B C17B C20B 123(5) . 2_666
C17A C16B C17B C16A 0(6) . .
N1B C16B C17B C16A 110(8) . .
N1A C16B C17B C16A 74(6) . .
O2 C16B C17B C16A -46(4) . .
C16B C16A C17B C17A -180(8) . .
O2 C16A C17B C17A -94(3) . .
N1A C16A C17B C17A 115(3) . .
N1B C16A C17B C17A 133(4) . .
C16B C16A C17B C18 120(7) . .
O2 C16A C17B C18 -154.6(15) . .
N1A C16A C17B C18 54(3) . .
C17A C16A C17B C18 -61(3) . .
N1B C16A C17B C18 72(3) . .
O2 C16A C17B C16B 86(6) . .
N1A C16A C17B C16B -65(6) . .
C17A C16A C17B C16B 180(8) . .
N1B C16A C17B C16B -47(6) . .
C16B C16A C17B C20B -14(7) . 2_666
O2 C16A C17B C20B 72(5) . 2_666
N1A C16A C17B C20B -79(5) . 2_666
C17A C16A C17B C20B 166(7) . 2_666
N1B C16A C17B C20B -61(5) . 2_666
N1B C20A C20B C19 -118(3) . .
N1A C20A C20B C19 -117.5(9) . .
C19 C20A C20B N1B 118(3) . .
N1A C20A C20B N1B 0(3) . .
N1B C20A C20B C17B -30(30) . 2_666
C19 C20A C20B C17B 88(31) . 2_666
N1A C20A C20B C17B -30(31) . 2_666
C18 C19 C20B C20A 106.0(18) . .
C20A C19 C20B N1B -44(3) . .
C18 C19 C20B N1B 62(4) . .
C20A C19 C20B C17B -169(6) . 2_666
C18 C19 C20B C17B -63(5) . 2_666
N1A N1B C20B C20A 0(7) . .
C16B N1B C20B C20A -106(5) . .
C16A N1B C20B C20A -78(6) . .
N1A N1B C20B C19 46(8) . .
C20A N1B C20B C19 46(2) . .
C16B N1B C20B C19 -59(5) . .
C16A N1B C20B C19 -32(7) . .
N1A N1B C20B C17B 175(6) . 2_666
C20A N1B C20B C17B 175(6) . 2_666
C16B N1B C20B C17B 69(6) . 2_666
C16A N1B C20B C17B 97(7) . 2_666
